data_1527119
loop_
_publ_author_name
'Barker, M.G.'
'Gadd, P.G.'

_publ_section_title
;
 The preparation and crystal structure of sodium orthosilicate, Na4 Si O4
;
_journal_name_full 'Journal of Chemical Research (Synopsis)'
_journal_page_first 274
_journal_page_last 274
_journal_volume 1981
_journal_year 1981
_chemical_formula_sum 'Na4 O4 Si'
_chemical_name_systematic 'Na4 Si O4'
_space_group_IT_number 2
_symmetry_space_group_name_Hall '-P 1'
_symmetry_space_group_name_H-M 'P -1'
_cell_angle_alpha 103.13
_cell_angle_beta 95.5
_cell_angle_gamma 123.72
_cell_formula_units_Z 2
_cell_length_a 5.576
_cell_length_b 6.191
_cell_length_c 8.507
_cell_volume 228.773
_citation_journal_id_ASTM JRPSDC
_cod_data_source_file Barker_JRPSDC_1981_1488.cif
_cod_data_source_block Na4O4Si1
_cod_original_cell_volume 228.7734
_cod_original_formula_sum 'Na4 O4 Si1'
_cod_database_code 1527119

loop_
_symmetry_equiv_pos_as_xyz
x,y,z
-x,-y,-z

loop_
_atom_site_label
_atom_site_type_symbol
_atom_site_fract_x
_atom_site_fract_y
_atom_site_fract_z
_atom_site_occupancy
_atom_site_U_iso_or_equiv
O2 O-2 0.1573 0.2016 0.3514 1 0.0
O1 O-2 0.4934 0.5362 0.1926 1 0.0
Na1 Na+1 0.5281 0.7846 0.0197 1 0.0
O4 O-2 0.2023 0.6648 0.3741 1 0.0
Na4 Na+1 0.0004 0.7644 0.1682 1 0.0
Na2 Na+1 0.2768 0.0445 0.5617 1 0.0
O3 O-2 -0.1147 0.2411 0.0884 1 0.0
Si1 Si+4 0.1789 0.4641 0.2479 1 0.0
Na3 Na+1 -0.2977 0.4342 0.3887 1 0.0
